data_7057913
loop_
_publ_author_name
'Smirnov, Andrey S.'
'Martins, Lu\'isa M. D. R. S.'
'Nikolaev, Dmitriy N.'
'Manzhos, Roman A.'
'Gurzhiy, Vlad V.'
'Krivenko, Alexander G.'
'Nikolaenko, Kirill O.'
'Belyakov, Alexander V.'
'Garabadzhiu, Alexander V.'
'Davidovich, Pavel B.'

_publ_section_title
;
 Structure and catalytic properties of novel copper isatin Schiff base
 complexes
;
_journal_issue 1
_journal_name_full 'New Journal of Chemistry'
_journal_page_first 188
_journal_paper_doi 10.1039/C8NJ02718H
_journal_volume 43
_journal_year 2019
_chemical_formula_moiety 'C21 H24 Br Cu N2 O, C21 H24 Br0.7 Cu0.7 N2 O'
_chemical_formula_sum 'C42 H48 Br1.7 Cu1.7 N4 O2'
_chemical_formula_weight 884.71
_space_group_crystal_system triclinic
_space_group_IT_number 2
_space_group_name_Hall '-P 1'
_space_group_name_H-M_alt 'P -1'
_symmetry_space_group_name_Hall '-P 1'
_symmetry_space_group_name_H-M 'P -1'
_atom_sites_solution_hydrogens geom
_atom_sites_solution_primary dual
_audit_creation_date 2016-10-15
_audit_creation_method
;
Olex2 1.2
(compiled 2016.09.09 svn.r3337 for OlexSys, GUI svn.r5227)
;
_audit_update_record
;
2017-03-19 deposited with the CCDC.
2018-10-29 downloaded from the CCDC.
;
_cell_angle_alpha 99.747(3)
_cell_angle_beta 108.723(3)
_cell_angle_gamma 102.672(3)
_cell_formula_units_Z 2
_cell_length_a 11.0842(4)
_cell_length_b 11.7852(5)
_cell_length_c 17.1333(5)
_cell_measurement_reflns_used 10674
_cell_measurement_temperature 100(2)
_cell_measurement_theta_max 75.4800
_cell_measurement_theta_min 3.9740
_cell_volume 1997.24(14)
_computing_cell_refinement
;
CrysAlisPro, Agilent Technologies,
Version 1.171.37.35 (release 13-08-2014 CrysAlis171 .NET)
(compiled Aug 13 2014,18:06:01)
;
_computing_data_collection
;
CrysAlisPro, Agilent Technologies,
Version 1.171.37.35 (release 13-08-2014 CrysAlis171 .NET)
(compiled Aug 13 2014,18:06:01)
;
_computing_data_reduction
;
CrysAlisPro, Agilent Technologies,
Version 1.171.37.35 (release 13-08-2014 CrysAlis171 .NET)
(compiled Aug 13 2014,18:06:01)
;
_computing_molecular_graphics 'Olex2 (Dolomanov et al., 2009)'
_computing_publication_material 'Olex2 (Dolomanov et al., 2009)'
_computing_structure_refinement 'ShelXL (Sheldrick, 2015)'
_computing_structure_solution 'ShelXS (Sheldrick, 2008)'
_diffrn_ambient_environment N~2~
_diffrn_ambient_temperature 100(2)
_diffrn_detector 'CCD plate'
_diffrn_detector_area_resol_mean 10.3829
_diffrn_detector_type Atlas
_diffrn_measured_fraction_theta_full 1.000
_diffrn_measured_fraction_theta_max 1.000
_diffrn_measurement_details
;
#__ type_ start__ end____ width___ exp.time_
  1 omega  -24.00   36.00   1.0000    3.5000
omega____ theta____ kappa____ phi______ frames
    -      -40.2537   38.0000   60.0000 60

#__ type_ start__ end____ width___ exp.time_
  2 omega  -60.00   32.00   1.0000    3.5000
omega____ theta____ kappa____ phi______ frames
    -      -40.2537   57.0000  150.0000 92

#__ type_ start__ end____ width___ exp.time_
  3 omega    3.00   76.00   1.0000    3.5000
omega____ theta____ kappa____ phi______ frames
    -       40.2537  -99.0000 -150.0000 73

#__ type_ start__ end____ width___ exp.time_
  4 omega   68.00  111.00   1.0000   10.0000
omega____ theta____ kappa____ phi______ frames
    -      113.0000 -112.0000  -60.0000 43

#__ type_ start__ end____ width___ exp.time_
  5 omega   77.00  115.00   1.0000   10.0000
omega____ theta____ kappa____ phi______ frames
    -      113.0000 -112.0000    0.0000 38

#__ type_ start__ end____ width___ exp.time_
  6 omega   80.00  115.00   1.0000   10.0000
omega____ theta____ kappa____ phi______ frames
    -      113.0000 -112.0000   60.0000 35

#__ type_ start__ end____ width___ exp.time_
  7 omega   90.00  147.00   1.0000   10.0000
omega____ theta____ kappa____ phi______ frames
    -      113.0000  -77.0000  120.0000 57

#__ type_ start__ end____ width___ exp.time_
  8 omega  108.00  133.00   1.0000   10.0000
omega____ theta____ kappa____ phi______ frames
    -      113.0000   15.0000    0.0000 25

#__ type_ start__ end____ width___ exp.time_
  9 omega  120.00  171.00   1.0000   10.0000
omega____ theta____ kappa____ phi______ frames
    -      113.0000   30.0000   60.0000 51

#__ type_ start__ end____ width___ exp.time_
 10 omega  123.00  175.00   1.0000   10.0000
omega____ theta____ kappa____ phi______ frames
    -      113.0000   61.0000  120.0000 52

#__ type_ start__ end____ width___ exp.time_
 11 omega  102.00  155.00   1.0000   10.0000
omega____ theta____ kappa____ phi______ frames
    -      113.0000  112.0000   60.0000 53

#__ type_ start__ end____ width___ exp.time_
 12 omega  112.00  156.00   1.0000   10.0000
omega____ theta____ kappa____ phi______ frames
    -      113.0000   61.0000  -60.0000 44

#__ type_ start__ end____ width___ exp.time_
 13 omega  126.00  154.00   1.0000   10.0000
omega____ theta____ kappa____ phi______ frames
    -      113.0000   15.0000 -120.0000 28

#__ type_ start__ end____ width___ exp.time_
 14 omega  152.00  177.00   1.0000   10.0000
omega____ theta____ kappa____ phi______ frames
    -      113.0000   45.0000 -120.0000 25

#__ type_ start__ end____ width___ exp.time_
 15 omega   99.00  139.00   1.0000   10.0000
omega____ theta____ kappa____ phi______ frames
    -      113.0000   45.0000 -120.0000 40

#__ type_ start__ end____ width___ exp.time_
 16 omega   82.00  170.00   1.0000   10.0000
omega____ theta____ kappa____ phi______ frames
    -      113.0000   30.0000    0.0000 88

#__ type_ start__ end____ width___ exp.time_
 17 omega  113.00  138.00   1.0000   10.0000
omega____ theta____ kappa____ phi______ frames
    -      113.0000  -77.0000 -150.0000 25

#__ type_ start__ end____ width___ exp.time_
 18 omega   92.00  147.00   1.0000   10.0000
omega____ theta____ kappa____ phi______ frames
    -      113.0000  -77.0000 -180.0000 55

#__ type_ start__ end____ width___ exp.time_
 19 omega   79.00  115.00   1.0000   10.0000
omega____ theta____ kappa____ phi______ frames
    -      113.0000 -112.0000 -180.0000 36

#__ type_ start__ end____ width___ exp.time_
 20 omega   68.00  111.00   1.0000   10.0000
omega____ theta____ kappa____ phi______ frames
    -      113.0000 -112.0000 -120.0000 43

#__ type_ start__ end____ width___ exp.time_
 21 omega   72.00   97.00   1.0000   10.0000
omega____ theta____ kappa____ phi______ frames
    -      113.0000  -61.0000 -180.0000 25

#__ type_ start__ end____ width___ exp.time_
 22 omega   60.00   85.00   1.0000   10.0000
omega____ theta____ kappa____ phi______ frames
    -      113.0000  -77.0000 -150.0000 25

#__ type_ start__ end____ width___ exp.time_
 23 omega   51.00   78.00   1.0000   10.0000
omega____ theta____ kappa____ phi______ frames
    -      113.0000  -77.0000 -180.0000 27

#__ type_ start__ end____ width___ exp.time_
 24 omega   45.00   74.00   1.0000   10.0000
omega____ theta____ kappa____ phi______ frames
    -      113.0000  -30.0000 -150.0000 29

#__ type_ start__ end____ width___ exp.time_
 25 omega   67.00   94.00   1.0000   10.0000
omega____ theta____ kappa____ phi______ frames
    -      113.0000   15.0000 -180.0000 27

#__ type_ start__ end____ width___ exp.time_
 26 omega   74.00  107.00   1.0000   10.0000
omega____ theta____ kappa____ phi______ frames
    -      113.0000   15.0000 -120.0000 33

#__ type_ start__ end____ width___ exp.time_
 27 omega   41.00   97.00   1.0000   10.0000
omega____ theta____ kappa____ phi______ frames
    -      113.0000  -45.0000 -150.0000 56

#__ type_ start__ end____ width___ exp.time_
 28 omega   40.00   66.00   1.0000   10.0000
omega____ theta____ kappa____ phi______ frames
    -      113.0000  -95.0000 -150.0000 26

#__ type_ start__ end____ width___ exp.time_
 29 omega   29.00  101.00   1.0000   10.0000
omega____ theta____ kappa____ phi______ frames
    -      113.0000  -95.0000 -180.0000 72

#__ type_ start__ end____ width___ exp.time_
 30 omega   39.00  100.00   1.0000   10.0000
omega____ theta____ kappa____ phi______ frames
    -      113.0000  -54.0000  -30.9678 61

#__ type_ start__ end____ width___ exp.time_
 31 omega   82.00  126.00   1.0000   10.0000
omega____ theta____ kappa____ phi______ frames
    -      113.0000  -87.0000   25.4318 44

#__ type_ start__ end____ width___ exp.time_
 32 omega   82.00  115.00   1.0000   10.0000
omega____ theta____ kappa____ phi______ frames
    -      113.0000 -112.0000   90.0000 33

#__ type_ start__ end____ width___ exp.time_
 33 omega   81.00  109.00   1.0000   10.0000
omega____ theta____ kappa____ phi______ frames
    -      113.0000  -95.0000   90.0000 28

#__ type_ start__ end____ width___ exp.time_
 34 omega   72.00  115.00   1.0000   10.0000
omega____ theta____ kappa____ phi______ frames
    -      113.0000 -112.0000   30.0000 43

#__ type_ start__ end____ width___ exp.time_
 35 omega   64.00   89.00   1.0000   10.0000
omega____ theta____ kappa____ phi______ frames
    -      113.0000  -45.0000  150.0000 25

#__ type_ start__ end____ width___ exp.time_
 36 omega   52.00   85.00   1.0000   10.0000
omega____ theta____ kappa____ phi______ frames
    -      113.0000  -30.0000  120.0000 33

#__ type_ start__ end____ width___ exp.time_
 37 omega   52.00   96.00   1.0000   10.0000
omega____ theta____ kappa____ phi______ frames
    -      113.0000  -61.0000   30.0000 44

#__ type_ start__ end____ width___ exp.time_
 38 omega   49.00   76.00   1.0000   10.0000
omega____ theta____ kappa____ phi______ frames
    -      113.0000 -112.0000    0.0000 27

#__ type_ start__ end____ width___ exp.time_
 39 omega   55.00   80.00   1.0000   10.0000
omega____ theta____ kappa____ phi______ frames
    -      113.0000  -95.0000    0.0000 25

#__ type_ start__ end____ width___ exp.time_
 40 omega   40.00   98.00   1.0000   10.0000
omega____ theta____ kappa____ phi______ frames
    -      113.0000  -56.0000   64.0000 58

#__ type_ start__ end____ width___ exp.time_
 41 omega   44.00   69.00   1.0000   10.0000
omega____ theta____ kappa____ phi______ frames
    -      113.0000 -112.0000   90.0000 25

#__ type_ start__ end____ width___ exp.time_
 42 omega   38.00   65.00   1.0000   10.0000
omega____ theta____ kappa____ phi______ frames
    -      113.0000  -95.0000   30.0000 27

#__ type_ start__ end____ width___ exp.time_
 43 omega   30.00   82.00   1.0000   10.0000
omega____ theta____ kappa____ phi______ frames
    -      113.0000  -95.0000   60.0000 52

#__ type_ start__ end____ width___ exp.time_
 44 omega   84.00  113.00   1.0000   10.0000
omega____ theta____ kappa____ phi______ frames
    -      113.0000   30.0000   60.0000 29

#__ type_ start__ end____ width___ exp.time_
 45 omega   93.00  122.00   1.0000   10.0000
omega____ theta____ kappa____ phi______ frames
    -      113.0000   61.0000  120.0000 29

#__ type_ start__ end____ width___ exp.time_
 46 omega  102.00  132.00   1.0000   10.0000
omega____ theta____ kappa____ phi______ frames
    -      113.0000   45.0000  150.0000 30

#__ type_ start__ end____ width___ exp.time_
 47 omega   63.00  100.00   1.0000   10.0000
omega____ theta____ kappa____ phi______ frames
    -      113.0000  178.0000  -60.0000 37

#__ type_ start__ end____ width___ exp.time_
 48 omega   68.00   93.00   1.0000   10.0000
omega____ theta____ kappa____ phi______ frames
    -      113.0000  178.0000 -150.0000 25

#__ type_ start__ end____ width___ exp.time_
 49 omega  120.00  147.00   1.0000   10.0000
omega____ theta____ kappa____ phi______ frames
    -      113.0000  178.0000 -150.0000 27

#__ type_ start__ end____ width___ exp.time_
 50 omega -109.00  -49.00   1.0000    3.5000
omega____ theta____ kappa____ phi______ frames
    -      -40.2537  -57.0000    0.0000 60

#__ type_ start__ end____ width___ exp.time_
 51 omega -114.00  -16.00   1.0000    3.5000
omega____ theta____ kappa____ phi______ frames
    -      -40.2537  -57.0000  -90.0000 98

#__ type_ start__ end____ width___ exp.time_
 52 omega -127.00  -72.00   1.0000    3.5000
omega____ theta____ kappa____ phi______ frames
    -      -40.2537  178.0000  -60.0000 55

#__ type_ start__ end____ width___ exp.time_
 53 omega   85.00  121.00   1.0000   10.0000
omega____ theta____ kappa____ phi______ frames
    -      113.0000   56.0000 -153.0000 36

#__ type_ start__ end____ width___ exp.time_
 54 omega -112.00  -11.00   1.0000    3.5000
omega____ theta____ kappa____ phi______ frames
    -      -40.2537  -56.0000   64.0000 101

#__ type_ start__ end____ width___ exp.time_
 55 omega -114.00  -14.00   1.0000    3.5000
omega____ theta____ kappa____ phi______ frames
    -      -40.2537  -38.0000  120.0000 100

#__ type_ start__ end____ width___ exp.time_
 56 omega    6.00   31.00   1.0000    3.5000
omega____ theta____ kappa____ phi______ frames
    -       44.0000   89.0000  -66.8482 25

#__ type_ start__ end____ width___ exp.time_
 57 omega   13.00   38.00   1.0000    3.5000
omega____ theta____ kappa____ phi______ frames
    -       48.0000   81.0000  175.9105 25
;
_diffrn_measurement_device 'four-circle diffractometer'
_diffrn_measurement_device_type 'SuperNova, Dual, Cu at zero, Atlas'
_diffrn_measurement_method '\w scans'
_diffrn_orient_matrix_UB_11 -0.0846063000
_diffrn_orient_matrix_UB_12 0.0723537000
_diffrn_orient_matrix_UB_13 -0.0478833000
_diffrn_orient_matrix_UB_21 0.1166165000
_diffrn_orient_matrix_UB_22 0.1162286000
_diffrn_orient_matrix_UB_23 0.0462998000
_diffrn_orient_matrix_UB_31 0.0529738000
_diffrn_orient_matrix_UB_32 -0.0224226000
_diffrn_orient_matrix_UB_33 -0.0723017000
_diffrn_radiation_monochromator mirror
_diffrn_radiation_probe x-ray
_diffrn_radiation_type CuK\a
_diffrn_radiation_wavelength 1.54184
_diffrn_reflns_av_R_equivalents 0.0634
_diffrn_reflns_av_unetI/netI 0.0505
_diffrn_reflns_Laue_measured_fraction_full 1.000
_diffrn_reflns_Laue_measured_fraction_max 1.000
_diffrn_reflns_limit_h_max 13
_diffrn_reflns_limit_h_min -13
_diffrn_reflns_limit_k_max 14
_diffrn_reflns_limit_k_min -14
_diffrn_reflns_limit_l_max 17
_diffrn_reflns_limit_l_min -21
_diffrn_reflns_number 27863
_diffrn_reflns_point_group_measured_fraction_full 1.000
_diffrn_reflns_point_group_measured_fraction_max 1.000
_diffrn_reflns_theta_full 67.684
_diffrn_reflns_theta_max 72.486
_diffrn_reflns_theta_min 3.981
_diffrn_source 'sealed X-ray tube'
_diffrn_source_type 'SuperNova (Cu) X-ray Source'
_exptl_absorpt_coefficient_mu 3.451
_exptl_absorpt_correction_T_max 1.00000
_exptl_absorpt_correction_T_min 0.70706
_exptl_absorpt_correction_type multi-scan
_exptl_absorpt_process_details
;
CrysAlisPro, Agilent Technologies,
Version 1.171.37.35 (release 13-08-2014 CrysAlis171 .NET)
(compiled Aug 13 2014,18:06:01)
Empirical absorption correction using spherical harmonics,
 implemented in SCALE3 ABSPACK scaling algorithm.
;
_exptl_crystal_colour red
_exptl_crystal_density_diffrn 1.471
_exptl_crystal_description prism
_exptl_crystal_F_000 906
_exptl_crystal_size_max 0.18
_exptl_crystal_size_mid 0.10
_exptl_crystal_size_min 0.06
_refine_diff_density_max 1.246
_refine_diff_density_min -0.885
_refine_diff_density_rms 0.105
_refine_ls_extinction_method none
_refine_ls_goodness_of_fit_ref 1.040
_refine_ls_hydrogen_treatment constr
_refine_ls_matrix_type full
_refine_ls_number_parameters 491
_refine_ls_number_reflns 7935
_refine_ls_number_restraints 0
_refine_ls_restrained_S_all 1.040
_refine_ls_R_factor_all 0.0575
_refine_ls_R_factor_gt 0.0492
_refine_ls_shift/su_max 0.000
_refine_ls_shift/su_mean 0.000
_refine_ls_structure_factor_coef Fsqd
_refine_ls_weighting_details 'w=1/[\s^2^(Fo^2^)+(0.0708P)^2^+2.2897P] where P=(Fo^2^+2Fc^2^)/3'
_refine_ls_weighting_scheme calc
_refine_ls_wR_factor_gt 0.1232
_refine_ls_wR_factor_ref 0.1305
_reflns_Friedel_coverage 0.000
_reflns_number_gt 6860
_reflns_number_total 7935
_reflns_threshold_expression 'I > 2\s(I)'
_cod_data_source_file c8nj02718h2.cif
_cod_data_source_block pd_127
_cod_depositor_comments 'Adding full bibliography for 7057891--7057914.cif.'
_cod_original_cell_volume 1997.24(13)
_cod_original_formula_sum 'C42 H48 Br1.70 Cu1.70 N4 O2'
_cod_database_code 7057913
_shelxl_version_number 2013-4
_shelx_space_group_comment
;
The symmetry employed for this shelxl refinement is uniquely defined
by the following loop, which should always be used as a source of
symmetry information in preference to the above space-group names.
They are only intended as comments.
;
_reflns_odcompleteness_completeness 94.89
_reflns_odcompleteness_iscentric 1
_reflns_odcompleteness_theta 80.07
_olex2_refinement_description
;
1. Fixed Uiso
 At 1.2 times of:
  All C(H) groups
 At 1.5 times of:
  All C(H,H,H) groups
2. Uiso/Uaniso restraints and constraints
Uanis(C24B) = Uanis(C24A)
Uanis(C23B) = Uanis(C23A)
Uanis(C22A) = Uanis(C22B)
3. Others
 Sof(C22B)=Sof(H22B)=Sof(C23B)=Sof(H23D)=Sof(H23E)=Sof(H23F)=Sof(C24B)=
 Sof(H24D)=Sof(H24E)=Sof(H24F)=1-FVAR(1)
 Sof(C22A)=Sof(H22A)=Sof(C23A)=Sof(H23A)=Sof(H23B)=Sof(H23C)=Sof(C24A)=
 Sof(H24A)=Sof(H24B)=Sof(H24C)=Sof(Br25A)=Sof(Cu25A)=FVAR(1)
4.a Ternary CH refined with riding coordinates:
 C19(H19), C22(H22), C19A(H19A), C22A(H22A), C22B(H22B)
4.b Aromatic/amide H refined with riding coordinates:
 C6(H6), C7(H7), C8(H8), C9(H9), C15(H15), C16(H16), C17(H17), C6A(H6A),
 C7A(H7A), C8A(H8A), C9A(H9A), C15A(H15A), C16A(H16A), C17A(H17A)
4.c Idealised Me refined as rotating group:
 C10(H10D,H10E,H10F), C20(H20D,H20E,H20F), C21(H21D,H21E,H21F), C23(H23G,H23H,
 H23I), C24(H24G,H24H,H24I), C10A(H10A,H10B,H10C), C20A(H20A,H20B,H20C),
 C21A(H21A,H21B,H21C), C23A(H23A,H23B,H23C), C23B(H23D,H23E,H23F), C24A(H24A,
 H24B,H24C), C24B(H24D,H24E,H24F)
;

loop_
_space_group_symop_operation_xyz
'x, y, z'
'-x, -y, -z'

loop_
_atom_site_label
_atom_site_type_symbol
_atom_site_fract_x
_atom_site_fract_y
_atom_site_fract_z
_atom_site_U_iso_or_equiv
_atom_site_adp_type
_atom_site_occupancy
_atom_site_site_symmetry_order
_atom_site_calc_flag
_atom_site_refinement_flags_posn
_atom_site_refinement_flags_occupancy
_atom_site_disorder_assembly
_atom_site_disorder_group
N1 N 0.0576(3) -0.0404(2) 0.10225(16) 0.0199(5) Uani 1 1 d . . . .
C2 C 0.1718(3) -0.0321(3) 0.08705(19) 0.0184(6) Uani 1 1 d . . . .
C3 C 0.2766(3) 0.0761(3) 0.15477(18) 0.0169(5) Uani 1 1 d . . . .
C4 C 0.2125(3) 0.1230(3) 0.20983(19) 0.0190(6) Uani 1 1 d . . . .
C5 C 0.0783(3) 0.0503(3) 0.17433(19) 0.0194(6) Uani 1 1 d . . . .
C6 C -0.0134(3) 0.0723(3) 0.2090(2) 0.0240(6) Uani 1 1 d . . . .
H6 H -0.1018 0.0249 0.1850 0.029 Uiso 1 1 calc R . . .
C7 C 0.0312(3) 0.1680(3) 0.2813(2) 0.0274(7) Uani 1 1 d . . . .
H7 H -0.0287 0.1844 0.3058 0.033 Uiso 1 1 calc R . . .
C8 C 0.1637(3) 0.2400(3) 0.3178(2) 0.0252(6) Uani 1 1 d . . . .
H8 H 0.1907 0.3028 0.3664 0.030 Uiso 1 1 calc R . . .
C9 C 0.2550(3) 0.2186(3) 0.2823(2) 0.0231(6) Uani 1 1 d . . . .
H9 H 0.3430 0.2669 0.3063 0.028 Uiso 1 1 calc R . . .
C10 C -0.0683(3) -0.1332(3) 0.0510(2) 0.0245(6) Uani 1 1 d . . . .
H10D H -0.0814 -0.1948 0.0802 0.037 Uiso 1 1 calc GR . . .
H10E H -0.0660 -0.1679 -0.0032 0.037 Uiso 1 1 calc GR . . .
H10F H -0.1402 -0.0979 0.0422 0.037 Uiso 1 1 calc GR . . .
O11 O 0.1886(2) -0.0957(2) 0.02953(14) 0.0229(4) Uani 1 1 d . . . .
N12 N 0.3922(3) 0.1086(2) 0.15078(15) 0.0173(5) Uani 1 1 d . . . .
C13 C 0.4889(3) 0.2168(3) 0.21273(18) 0.0182(6) Uani 1 1 d . . . .
C14 C 0.5775(3) 0.2057(3) 0.28875(19) 0.0212(6) Uani 1 1 d . . . .
C15 C 0.6692(3) 0.3120(3) 0.3459(2) 0.0261(7) Uani 1 1 d . . . .
H15 H 0.7288 0.3081 0.3972 0.031 Uiso 1 1 calc R . . .
C16 C 0.6741(4) 0.4225(3) 0.3284(2) 0.0293(7) Uani 1 1 d . . . .
H16 H 0.7370 0.4917 0.3674 0.035 Uiso 1 1 calc R . . .
C17 C 0.5850(3) 0.4305(3) 0.2527(2) 0.0262(7) Uani 1 1 d . . . .
H17 H 0.5882 0.5055 0.2416 0.031 Uiso 1 1 calc R . . .
C18 C 0.4904(3) 0.3271(3) 0.19291(19) 0.0211(6) Uani 1 1 d . . . .
C19 C 0.5743(3) 0.0850(3) 0.3096(2) 0.0266(7) Uani 1 1 d . . . .
H19 H 0.5049 0.0222 0.2612 0.032 Uiso 1 1 calc R . . .
C20 C 0.5389(5) 0.0808(5) 0.3885(3) 0.0480(11) Uani 1 1 d . . . .
H20D H 0.6098 0.1363 0.4379 0.072 Uiso 1 1 calc GR . . .
H20E H 0.5264 0.0008 0.3962 0.072 Uiso 1 1 calc GR . . .
H20F H 0.4581 0.1026 0.3810 0.072 Uiso 1 1 calc GR . . .
C21 C 0.7079(4) 0.0582(3) 0.3221(2) 0.0310(7) Uani 1 1 d . . . .
H21D H 0.7284 0.0613 0.2720 0.047 Uiso 1 1 calc GR . . .
H21E H 0.7016 -0.0205 0.3314 0.047 Uiso 1 1 calc GR . . .
H21F H 0.7770 0.1171 0.3705 0.047 Uiso 1 1 calc GR . . .
C22 C 0.3924(3) 0.3385(3) 0.1107(2) 0.0244(6) Uani 1 1 d . . . .
H22 H 0.3445 0.2572 0.0733 0.029 Uiso 1 1 calc R . . .
C23 C 0.2898(4) 0.3968(3) 0.1283(2) 0.0310(7) Uani 1 1 d . . . .
H23G H 0.2424 0.3495 0.1555 0.046 Uiso 1 1 calc GR . . .
H23H H 0.2281 0.4008 0.0754 0.046 Uiso 1 1 calc GR . . .
H23I H 0.3347 0.4766 0.1650 0.046 Uiso 1 1 calc GR . . .
C24 C 0.4626(4) 0.4103(4) 0.0637(2) 0.0332(8) Uani 1 1 d . . . .
H24G H 0.5101 0.4905 0.0991 0.050 Uiso 1 1 calc GR . . .
H24H H 0.3979 0.4137 0.0118 0.050 Uiso 1 1 calc GR . . .
H24I H 0.5242 0.3719 0.0504 0.050 Uiso 1 1 calc GR . . .
Cu25 Cu 0.44149(5) 0.02825(4) 0.06175(3) 0.02087(13) Uani 1 1 d . . . .
Br26 Br 0.59419(3) -0.08874(3) 0.07082(2) 0.02468(11) Uani 1 1 d . . . .
N1A N 0.5583(3) 0.3597(3) 0.60215(18) 0.0287(6) Uani 1 1 d . . . .
C2A C 0.6724(4) 0.4017(3) 0.5894(2) 0.0272(7) Uani 1 1 d . . . .
C3A C 0.7833(3) 0.3841(3) 0.6624(2) 0.0238(6) Uani 1 1 d . . . .
C4A C 0.7208(4) 0.3336(3) 0.7168(2) 0.0255(7) Uani 1 1 d . . . .
C5A C 0.5834(4) 0.3202(3) 0.6776(2) 0.0279(7) Uani 1 1 d . . . .
C6A C 0.4927(4) 0.2752(3) 0.7121(2) 0.0315(7) Uani 1 1 d . . . .
H6A H 0.4024 0.2664 0.6855 0.038 Uiso 1 1 calc R . . .
C7A C 0.5414(4) 0.2433(3) 0.7884(3) 0.0346(8) Uani 1 1 d . . . .
H7A H 0.4824 0.2134 0.8134 0.042 Uiso 1 1 calc R . . .
C8A C 0.6759(4) 0.2549(3) 0.8281(2) 0.0349(8) Uani 1 1 d . . . .
H8A H 0.7054 0.2322 0.8787 0.042 Uiso 1 1 calc R . . .
C9A C 0.7671(4) 0.3003(3) 0.7926(2) 0.0288(7) Uani 1 1 d . . . .
H9A H 0.8571 0.3082 0.8191 0.035 Uiso 1 1 calc R . . .
C10A C 0.4256(4) 0.3478(4) 0.5421(2) 0.0376(9) Uani 1 1 d . . . .
H10A H 0.3712 0.2658 0.5265 0.056 Uiso 1 1 calc GR . . .
H10B H 0.4324 0.3702 0.4920 0.056 Uiso 1 1 calc GR . . .
H10C H 0.3859 0.3996 0.5684 0.056 Uiso 1 1 calc GR . . .
O11A O 0.6862(3) 0.4423(3) 0.53114(16) 0.0362(6) Uani 1 1 d . . . .
N12A N 0.9020(3) 0.4095(3) 0.66072(17) 0.0255(6) Uani 1 1 d . . . .
C13A C 1.0047(4) 0.3771(3) 0.7218(2) 0.0256(7) Uani 1 1 d . . . .
C14A C 1.0877(3) 0.4589(3) 0.8003(2) 0.0269(7) Uani 1 1 d . . . .
C15A C 1.1895(3) 0.4246(4) 0.8536(2) 0.0295(7) Uani 1 1 d . . . .
H15A H 1.2447 0.4767 0.9066 0.035 Uiso 1 1 calc R . . .
C16A C 1.2105(4) 0.3146(3) 0.8297(2) 0.0297(7) Uani 1 1 d . . . .
H16A H 1.2806 0.2941 0.8655 0.036 Uiso 1 1 calc R . . .
C17A C 1.1272(4) 0.2363(4) 0.7528(3) 0.0386(9) Uani 1 1 d . . . .
H17A H 1.1420 0.1627 0.7370 0.046 Uiso 1 1 calc R . . .
C18A C 1.0211(5) 0.2634(4) 0.6977(2) 0.0386(9) Uani 1 1 d . . . .
C19A C 1.0698(4) 0.5817(4) 0.8291(3) 0.0409(10) Uani 1 1 d . . . .
H19A H 0.9891 0.5875 0.7865 0.049 Uiso 1 1 calc R . . .
C20A C 1.1880(5) 0.6842(4) 0.8365(3) 0.0466(10) Uani 1 1 d . . . .
H20A H 1.2680 0.6796 0.8778 0.070 Uiso 1 1 calc GR . . .
H20B H 1.1733 0.7600 0.8541 0.070 Uiso 1 1 calc GR . . .
H20C H 1.1969 0.6772 0.7821 0.070 Uiso 1 1 calc GR . . .
C21A C 1.0529(5) 0.5966(5) 0.9154(4) 0.0553(13) Uani 1 1 d . . . .
H21A H 0.9764 0.5346 0.9105 0.083 Uiso 1 1 calc GR . . .
H21B H 1.0407 0.6740 0.9320 0.083 Uiso 1 1 calc GR . . .
H21C H 1.1309 0.5906 0.9578 0.083 Uiso 1 1 calc GR . . .
C22A C 0.9184(6) 0.1680(5) 0.6164(3) 0.0302(11) Uani 0.7025(18) 1 d . P A 1
H22A H 0.8773 0.2117 0.5765 0.036 Uiso 0.7025(18) 1 calc R P A 1
C22B C 0.9683(15) 0.1978(13) 0.5989(8) 0.0302(11) Uani 0.2975(18) 1 d . P A 2
H22B H 0.9104 0.2416 0.5693 0.036 Uiso 0.2975(18) 1 calc R P A 2
C23A C 0.9888(8) 0.0952(6) 0.5735(4) 0.0474(14) Uani 0.7025(18) 1 d . P A 1
H23A H 1.0730 0.1469 0.5793 0.071 Uiso 0.7025(18) 1 calc GR P A 1
H23B H 0.9345 0.0616 0.5140 0.071 Uiso 0.7025(18) 1 calc GR P A 1
H23C H 1.0032 0.0314 0.6001 0.071 Uiso 0.7025(18) 1 calc GR P A 1
C23B C 1.0691(18) 0.1871(15) 0.5505(9) 0.0474(14) Uani 0.2975(18) 1 d . P A 2
H23D H 1.1194 0.2662 0.5534 0.071 Uiso 0.2975(18) 1 calc GR P A 2
H23E H 1.0195 0.1436 0.4918 0.071 Uiso 0.2975(18) 1 calc GR P A 2
H23F H 1.1289 0.1449 0.5772 0.071 Uiso 0.2975(18) 1 calc GR P A 2
C24A C 0.8060(6) 0.0835(5) 0.6302(4) 0.0383(11) Uani 0.7025(18) 1 d . P A 1
H24A H 0.8429 0.0426 0.6717 0.057 Uiso 0.7025(18) 1 calc GR P A 1
H24B H 0.7490 0.0255 0.5773 0.057 Uiso 0.7025(18) 1 calc GR P A 1
H24C H 0.7552 0.1293 0.6503 0.057 Uiso 0.7025(18) 1 calc GR P A 1
C24B C 0.8795(14) 0.0799(12) 0.5911(9) 0.0383(11) Uani 0.2975(18) 1 d . P A 2
H24D H 0.9318 0.0270 0.6081 0.057 Uiso 0.2975(18) 1 calc GR P A 2
H24E H 0.8190 0.0460 0.5329 0.057 Uiso 0.2975(18) 1 calc GR P A 2
H24F H 0.8299 0.0901 0.6272 0.057 Uiso 0.2975(18) 1 calc GR P A 2
Br25A Br 0.97414(4) 0.64950(4) 0.52243(3) 0.02293(15) Uani 0.7025(18) 1 d . P A 1
Cu25A Cu 0.94080(7) 0.47058(7) 0.56973(4) 0.02309(19) Uani 0.7025(18) 1 d . P A 1

loop_
_atom_site_aniso_label
_atom_site_aniso_U_11
_atom_site_aniso_U_22
_atom_site_aniso_U_33
_atom_site_aniso_U_23
_atom_site_aniso_U_13
_atom_site_aniso_U_12
N1 0.0148(12) 0.0191(13) 0.0213(12) 0.0040(10) 0.0042(9) 0.0006(10)
C2 0.0173(14) 0.0167(14) 0.0194(13) 0.0072(11) 0.0047(11) 0.0030(11)
C3 0.0158(14) 0.0157(14) 0.0175(13) 0.0060(10) 0.0039(11) 0.0034(11)
C4 0.0155(14) 0.0201(15) 0.0203(13) 0.0074(11) 0.0047(11) 0.0046(12)
C5 0.0157(14) 0.0190(15) 0.0197(13) 0.0066(11) 0.0025(11) 0.0026(12)
C6 0.0158(14) 0.0269(17) 0.0244(15) 0.0056(12) 0.0042(11) 0.0023(13)
C7 0.0230(16) 0.0345(19) 0.0273(15) 0.0090(14) 0.0115(13) 0.0094(14)
C8 0.0241(16) 0.0253(16) 0.0215(14) 0.0023(12) 0.0059(12) 0.0047(13)
C9 0.0170(14) 0.0269(17) 0.0222(14) 0.0047(12) 0.0044(11) 0.0060(13)
C10 0.0184(15) 0.0217(16) 0.0241(14) 0.0028(12) 0.0029(12) -0.0022(12)
O11 0.0243(11) 0.0199(11) 0.0204(10) 0.0024(8) 0.0064(8) 0.0039(9)
N12 0.0163(12) 0.0141(12) 0.0184(11) 0.0055(9) 0.0034(9) 0.0018(10)
C13 0.0146(13) 0.0201(15) 0.0162(13) 0.0026(11) 0.0038(10) 0.0025(12)
C14 0.0152(14) 0.0271(17) 0.0201(14) 0.0077(12) 0.0046(11) 0.0057(12)
C15 0.0197(15) 0.0318(18) 0.0187(14) 0.0043(12) -0.0005(11) 0.0054(14)
C16 0.0256(17) 0.0257(17) 0.0215(15) -0.0034(12) -0.0007(12) -0.0002(14)
C17 0.0265(17) 0.0185(16) 0.0257(15) 0.0018(12) 0.0034(13) 0.0037(13)
C18 0.0183(14) 0.0192(15) 0.0199(14) 0.0026(11) 0.0025(11) 0.0029(12)
C19 0.0222(16) 0.0303(18) 0.0242(15) 0.0120(13) 0.0031(12) 0.0060(14)
C20 0.054(3) 0.062(3) 0.051(2) 0.039(2) 0.030(2) 0.028(2)
C21 0.0261(17) 0.0262(18) 0.0354(18) 0.0076(14) 0.0040(14) 0.0087(14)
C22 0.0234(16) 0.0172(15) 0.0239(15) 0.0044(12) 0.0005(12) 0.0019(12)
C23 0.0258(17) 0.0246(17) 0.0366(18) 0.0101(14) 0.0024(14) 0.0078(14)
C24 0.0309(18) 0.0315(19) 0.0282(16) 0.0119(14) 0.0018(14) 0.0026(15)
Cu25 0.0196(2) 0.0216(2) 0.0211(2) 0.00471(17) 0.00812(17) 0.00529(18)
Br26 0.02691(19) 0.0311(2) 0.02340(17) 0.01257(13) 0.01169(13) 0.01523(14)
N1A 0.0281(15) 0.0310(16) 0.0227(13) 0.0084(11) 0.0020(11) 0.0104(13)
C2A 0.0333(18) 0.0299(18) 0.0178(14) 0.0050(12) 0.0051(13) 0.0160(15)
C3A 0.0280(17) 0.0210(15) 0.0205(14) 0.0061(12) 0.0048(12) 0.0092(13)
C4A 0.0291(17) 0.0190(15) 0.0231(15) 0.0064(12) 0.0039(13) 0.0046(13)
C5A 0.0325(18) 0.0224(16) 0.0226(15) 0.0048(12) 0.0034(13) 0.0071(14)
C6A 0.0304(18) 0.0248(17) 0.0371(18) 0.0096(14) 0.0089(14) 0.0080(15)
C7A 0.041(2) 0.0245(18) 0.0387(19) 0.0115(14) 0.0165(16) 0.0052(16)
C8A 0.043(2) 0.0275(18) 0.0326(18) 0.0159(14) 0.0092(16) 0.0074(16)
C9A 0.0312(18) 0.0252(17) 0.0263(16) 0.0104(13) 0.0047(13) 0.0075(14)
C10A 0.0286(19) 0.047(2) 0.0308(18) 0.0097(16) -0.0003(14) 0.0157(17)
O11A 0.0405(15) 0.0506(17) 0.0243(12) 0.0184(11) 0.0110(11) 0.0216(13)
N12A 0.0309(15) 0.0282(15) 0.0176(12) 0.0074(10) 0.0040(11) 0.0154(12)
C13A 0.0273(17) 0.0287(18) 0.0220(14) 0.0097(13) 0.0058(12) 0.0130(14)
C14A 0.0213(16) 0.0293(18) 0.0270(15) 0.0039(13) 0.0057(12) 0.0090(14)
C15A 0.0201(15) 0.0347(19) 0.0272(16) 0.0049(14) 0.0025(12) 0.0075(14)
C16A 0.0257(17) 0.0325(19) 0.0307(17) 0.0154(14) 0.0045(13) 0.0117(15)
C17A 0.048(2) 0.0262(19) 0.0369(19) 0.0073(15) 0.0045(17) 0.0189(18)
C18A 0.048(2) 0.033(2) 0.0271(17) 0.0031(15) 0.0004(16) 0.0200(18)
C19A 0.0269(19) 0.039(2) 0.044(2) -0.0046(17) -0.0013(15) 0.0180(17)
C20A 0.064(3) 0.031(2) 0.060(3) 0.0207(19) 0.031(2) 0.026(2)
C21A 0.048(3) 0.041(3) 0.068(3) -0.011(2) 0.030(2) 0.002(2)
C22A 0.042(3) 0.031(3) 0.021(2) 0.0089(18) 0.0116(19) 0.015(2)
C22B 0.042(3) 0.031(3) 0.021(2) 0.0089(18) 0.0116(19) 0.015(2)
C23A 0.065(4) 0.047(3) 0.031(3) 0.003(2) 0.013(2) 0.030(3)
C23B 0.065(4) 0.047(3) 0.031(3) 0.003(2) 0.013(2) 0.030(3)
C24A 0.043(3) 0.022(2) 0.035(2) 0.0012(19) -0.002(2) 0.009(2)
C24B 0.043(3) 0.022(2) 0.035(2) 0.0012(19) -0.002(2) 0.009(2)
Br25A 0.0209(2) 0.0233(3) 0.0216(2) -0.00114(17) 0.00906(17) 0.00426(18)
Cu25A 0.0213(3) 0.0298(4) 0.0165(3) 0.0023(3) 0.0061(2) 0.0084(3)

loop_
_atom_type_symbol
_atom_type_description
_atom_type_scat_dispersion_real
_atom_type_scat_dispersion_imag
_atom_type_scat_source
C C 0.0181 0.0091 'International Tables Vol C Tables 4.2.6.8 and 6.1.1.4'
H H 0.0000 0.0000 'International Tables Vol C Tables 4.2.6.8 and 6.1.1.4'
Br Br -0.6763 1.2805 'International Tables Vol C Tables 4.2.6.8 and 6.1.1.4'
Cu Cu -1.9646 0.5888 'International Tables Vol C Tables 4.2.6.8 and 6.1.1.4'
N N 0.0311 0.0180 'International Tables Vol C Tables 4.2.6.8 and 6.1.1.4'
O O 0.0492 0.0322 'International Tables Vol C Tables 4.2.6.8 and 6.1.1.4'

loop_
_geom_angle_atom_site_label_1
_geom_angle_atom_site_label_2
_geom_angle_atom_site_label_3
_geom_angle
_geom_angle_site_symmetry_1
_geom_angle_site_symmetry_3
C2 N1 C5 111.0(3) . .
C2 N1 C10 123.8(3) . .
C5 N1 C10 125.2(3) . .
N1 C2 C3 106.2(2) . .
O11 C2 N1 128.0(3) . .
O11 C2 C3 125.8(3) . .
C4 C3 C2 106.6(2) . .
N12 C3 C2 118.5(3) . .
N12 C3 C4 134.8(3) . .
C5 C4 C3 105.8(3) . .
C9 C4 C3 134.3(3) . .
C9 C4 C5 119.9(3) . .
N1 C5 C4 110.4(3) . .
C6 C5 N1 128.2(3) . .
C6 C5 C4 121.5(3) . .
C5 C6 H6 121.2 . .
C5 C6 C7 117.6(3) . .
C7 C6 H6 121.2 . .
C6 C7 H7 119.2 . .
C6 C7 C8 121.7(3) . .
C8 C7 H7 119.2 . .
C7 C8 H8 119.7 . .
C9 C8 C7 120.6(3) . .
C9 C8 H8 119.7 . .
C4 C9 H9 120.6 . .
C8 C9 C4 118.7(3) . .
C8 C9 H9 120.6 . .
N1 C10 H10D 109.5 . .
N1 C10 H10E 109.5 . .
N1 C10 H10F 109.5 . .
H10D C10 H10E 109.5 . .
H10D C10 H10F 109.5 . .
H10E C10 H10F 109.5 . .
C3 N12 C13 118.0(2) . .
C3 N12 Cu25 123.8(2) . .
C13 N12 Cu25 118.07(19) . .
C14 C13 N12 118.8(3) . .
C18 C13 N12 118.1(3) . .
C18 C13 C14 123.1(3) . .
C13 C14 C19 122.5(3) . .
C15 C14 C13 116.7(3) . .
C15 C14 C19 120.8(3) . .
C14 C15 H15 119.0 . .
C16 C15 C14 121.9(3) . .
C16 C15 H15 119.0 . .
C15 C16 H16 120.0 . .
C15 C16 C17 120.0(3) . .
C17 C16 H16 120.0 . .
C16 C17 H17 119.6 . .
C16 C17 C18 120.8(3) . .
C18 C17 H17 119.6 . .
C13 C18 C17 117.5(3) . .
C13 C18 C22 122.7(3) . .
C17 C18 C22 119.8(3) . .
C14 C19 H19 108.0 . .
C14 C19 C20 111.0(3) . .
C14 C19 C21 111.0(3) . .
C20 C19 H19 108.0 . .
C20 C19 C21 110.7(3) . .
C21 C19 H19 108.0 . .
C19 C20 H20D 109.5 . .
C19 C20 H20E 109.5 . .
C19 C20 H20F 109.5 . .
H20D C20 H20E 109.5 . .
H20D C20 H20F 109.5 . .
H20E C20 H20F 109.5 . .
C19 C21 H21D 109.5 . .
C19 C21 H21E 109.5 . .
C19 C21 H21F 109.5 . .
H21D C21 H21E 109.5 . .
H21D C21 H21F 109.5 . .
H21E C21 H21F 109.5 . .
C18 C22 H22 108.0 . .
C18 C22 C23 111.2(3) . .
C23 C22 H22 108.0 . .
C24 C22 C18 112.1(3) . .
C24 C22 H22 108.0 . .
C24 C22 C23 109.3(3) . .
C22 C23 H23G 109.5 . .
C22 C23 H23H 109.5 . .
C22 C23 H23I 109.5 . .
H23G C23 H23H 109.5 . .
H23G C23 H23I 109.5 . .
H23H C23 H23I 109.5 . .
C22 C24 H24G 109.5 . .
C22 C24 H24H 109.5 . .
C22 C24 H24I 109.5 . .
H24G C24 H24H 109.5 . .
H24G C24 H24I 109.5 . .
H24H C24 H24I 109.5 . .
N12 Cu25 Cu25 165.04(8) . 2_655
N12 Cu25 Br26 129.79(8) . .
N12 Cu25 Br26 120.85(8) . 2_655
Br26 Cu25 Cu25 54.085(17) . 2_655
Br26 Cu25 Cu25 52.751(16) 2_655 2_655
Br26 Cu25 Br26 106.835(19) . 2_655
Cu25 Br26 Cu25 73.166(19) . 2_655
C2A N1A C5A 111.2(3) . .
C2A N1A C10A 124.3(3) . .
C5A N1A C10A 124.4(3) . .
N1A C2A C3A 106.1(3) . .
O11A C2A N1A 128.1(3) . .
O11A C2A C3A 125.8(3) . .
C4A C3A C2A 106.5(3) . .
N12A C3A C2A 117.7(3) . .
N12A C3A C4A 135.7(3) . .
C5A C4A C3A 105.9(3) . .
C9A C4A C3A 134.6(3) . .
C9A C4A C5A 119.5(3) . .
N1A C5A C4A 110.3(3) . .
C6A C5A N1A 127.6(3) . .
C6A C5A C4A 122.1(3) . .
C5A C6A H6A 121.3 . .
C5A C6A C7A 117.4(4) . .
C7A C6A H6A 121.3 . .
C6A C7A H7A 119.2 . .
C8A C7A C6A 121.7(4) . .
C8A C7A H7A 119.2 . .
C7A C8A H8A 119.7 . .
C7A C8A C9A 120.5(3) . .
C9A C8A H8A 119.7 . .
C4A C9A C8A 118.8(4) . .
C4A C9A H9A 120.6 . .
C8A C9A H9A 120.6 . .
N1A C10A H10A 109.5 . .
N1A C10A H10B 109.5 . .
N1A C10A H10C 109.5 . .
H10A C10A H10B 109.5 . .
H10A C10A H10C 109.5 . .
H10B C10A H10C 109.5 . .
C3A N12A C13A 118.8(3) . .
C3A N12A Cu25A 121.9(2) . .
C13A N12A Cu25A 118.8(2) . .
C14A C13A N12A 120.8(3) . .
C14A C13A C18A 121.7(3) . .
C18A C13A N12A 117.4(3) . .
C13A C14A C19A 122.8(3) . .
C15A C14A C13A 117.7(3) . .
C15A C14A C19A 119.5(3) . .
C14A C15A H15A 119.3 . .
C16A C15A C14A 121.5(3) . .
C16A C15A H15A 119.3 . .
C15A C16A H16A 120.3 . .
C17A C16A C15A 119.4(3) . .
C17A C16A H16A 120.3 . .
C16A C17A H17A 119.0 . .
C16A C17A C18A 122.0(4) . .
C18A C17A H17A 119.0 . .
C13A C18A C22A 121.1(4) . .
C13A C18A C22B 118.7(6) . .
C17A C18A C13A 117.6(4) . .
C17A C18A C22A 121.1(4) . .
C17A C18A C22B 117.9(6) . .
C14A C19A H19A 108.4 . .
C14A C19A C20A 111.5(3) . .
C14A C19A C21A 110.9(4) . .
C20A C19A H19A 108.4 . .
C20A C19A C21A 109.1(4) . .
C21A C19A H19A 108.4 . .
C19A C20A H20A 109.5 . .
C19A C20A H20B 109.5 . .
C19A C20A H20C 109.5 . .
H20A C20A H20B 109.5 . .
H20A C20A H20C 109.5 . .
H20B C20A H20C 109.5 . .
C19A C21A H21A 109.5 . .
C19A C21A H21B 109.5 . .
C19A C21A H21C 109.5 . .
H21A C21A H21B 109.5 . .
H21A C21A H21C 109.5 . .
H21B C21A H21C 109.5 . .
C18A C22A H22A 107.1 . .
C23A C22A C18A 110.2(5) . .
C23A C22A H22A 107.1 . .
C24A C22A C18A 114.9(4) . .
C24A C22A H22A 107.1 . .
C24A C22A C23A 110.1(5) . .
C18A C22B H22B 106.0 . .
C18A C22B C23B 121.3(11) . .
C23B C22B H22B 106.0 . .
C24B C22B C18A 103.7(10) . .
C24B C22B H22B 106.0 . .
C24B C22B C23B 112.7(12) . .
C22A C23A H23A 109.5 . .
C22A C23A H23B 109.5 . .
C22A C23A H23C 109.5 . .
H23A C23A H23B 109.5 . .
H23A C23A H23C 109.5 . .
H23B C23A H23C 109.5 . .
C22B C23B H23D 109.5 . .
C22B C23B H23E 109.5 . .
C22B C23B H23F 109.5 . .
H23D C23B H23E 109.5 . .
H23D C23B H23F 109.5 . .
H23E C23B H23F 109.5 . .
C22A C24A H24A 109.5 . .
C22A C24A H24B 109.5 . .
C22A C24A H24C 109.5 . .
H24A C24A H24B 109.5 . .
H24A C24A H24C 109.5 . .
H24B C24A H24C 109.5 . .
C22B C24B H24D 109.5 . .
C22B C24B H24E 109.5 . .
C22B C24B H24F 109.5 . .
H24D C24B H24E 109.5 . .
H24D C24B H24F 109.5 . .
H24E C24B H24F 109.5 . .
Cu25A Br25A Cu25A 81.49(3) . 2_766
N12A Cu25A Br25A 141.47(9) . .
N12A Cu25A Br25A 118.90(9) . 2_766
Br25A Cu25A Br25A 98.51(3) . 2_766

loop_
_geom_bond_atom_site_label_1
_geom_bond_atom_site_label_2
_geom_bond_distance
_geom_bond_site_symmetry_2
N1 C2 1.359(4) .
N1 C5 1.408(4) .
N1 C10 1.461(4) .
C2 C3 1.518(4) .
C2 O11 1.223(4) .
C3 C4 1.459(4) .
C3 N12 1.282(4) .
C4 C5 1.415(4) .
C4 C9 1.397(4) .
C5 C6 1.380(4) .
C6 H6 0.9300 .
C6 C7 1.392(5) .
C7 H7 0.9300 .
C7 C8 1.397(5) .
C8 H8 0.9300 .
C8 C9 1.382(4) .
C9 H9 0.9300 .
C10 H10D 0.9600 .
C10 H10E 0.9600 .
C10 H10F 0.9600 .
N12 C13 1.454(4) .
N12 Cu25 1.948(2) .
C13 C14 1.404(4) .
C13 C18 1.396(5) .
C14 C15 1.396(5) .
C14 C19 1.520(5) .
C15 H15 0.9300 .
C15 C16 1.379(5) .
C16 H16 0.9300 .
C16 C17 1.387(5) .
C17 H17 0.9300 .
C17 C18 1.401(4) .
C18 C22 1.526(4) .
C19 H19 0.9800 .
C19 C20 1.530(5) .
C19 C21 1.537(5) .
C20 H20D 0.9600 .
C20 H20E 0.9600 .
C20 H20F 0.9600 .
C21 H21D 0.9600 .
C21 H21E 0.9600 .
C21 H21F 0.9600 .
C22 H22 0.9800 .
C22 C23 1.533(5) .
C22 C24 1.522(5) .
C23 H23G 0.9600 .
C23 H23H 0.9600 .
C23 H23I 0.9600 .
C24 H24G 0.9600 .
C24 H24H 0.9600 .
C24 H24I 0.9600 .
Cu25 Cu25 2.8752(8) 2_655
Cu25 Br26 2.3911(6) .
Cu25 Br26 2.4327(6) 2_655
Br26 Cu25 2.4328(6) 2_655
N1A C2A 1.353(5) .
N1A C5A 1.412(5) .
N1A C10A 1.460(4) .
C2A C3A 1.526(4) .
C2A O11A 1.216(5) .
C3A C4A 1.458(5) .
C3A N12A 1.294(5) .
C4A C5A 1.412(5) .
C4A C9A 1.392(5) .
C5A C6A 1.377(5) .
C6A H6A 0.9300 .
C6A C7A 1.396(6) .
C7A H7A 0.9300 .
C7A C8A 1.390(6) .
C8A H8A 0.9300 .
C8A C9A 1.394(5) .
C9A H9A 0.9300 .
C10A H10A 0.9600 .
C10A H10B 0.9600 .
C10A H10C 0.9600 .
N12A C13A 1.449(4) .
N12A Cu25A 1.952(3) .
C13A C14A 1.400(5) .
C13A C18A 1.403(5) .
C14A C15A 1.391(5) .
C14A C19A 1.525(5) .
C15A H15A 0.9300 .
C15A C16A 1.384(5) .
C16A H16A 0.9300 .
C16A C17A 1.368(6) .
C17A H17A 0.9300 .
C17A C18A 1.390(6) .
C18A C22A 1.546(6) .
C18A C22B 1.590(12) .
C19A H19A 0.9800 .
C19A C20A 1.529(7) .
C19A C21A 1.537(7) .
C20A H20A 0.9600 .
C20A H20B 0.9600 .
C20A H20C 0.9600 .
C21A H21A 0.9600 .
C21A H21B 0.9600 .
C21A H21C 0.9600 .
C22A H22A 0.9800 .
C22A C23A 1.528(7) .
C22A C24A 1.525(9) .
C22B H22B 0.9800 .
C22B C23B 1.60(2) .
C22B C24B 1.47(2) .
C23A H23A 0.9600 .
C23A H23B 0.9600 .
C23A H23C 0.9600 .
C23B H23D 0.9600 .
C23B H23E 0.9600 .
C23B H23F 0.9600 .
C24A H24A 0.9600 .
C24A H24B 0.9600 .
C24A H24C 0.9600 .
C24B H24D 0.9600 .
C24B H24E 0.9600 .
C24B H24F 0.9600 .
Br25A Cu25A 2.4839(7) 2_766
Br25A Cu25A 2.3808(9) .
Cu25A Br25A 2.4839(7) 2_766

loop_
_geom_torsion_atom_site_label_1
_geom_torsion_atom_site_label_2
_geom_torsion_atom_site_label_3
_geom_torsion_atom_site_label_4
_geom_torsion
N1 C2 C3 C4 2.2(3)
N1 C2 C3 N12 -175.2(3)
N1 C5 C6 C7 179.9(3)
C2 N1 C5 C4 -0.2(4)
C2 N1 C5 C6 179.0(3)
C2 C3 C4 C5 -2.3(3)
C2 C3 C4 C9 179.4(3)
C2 C3 N12 C13 176.1(3)
C2 C3 N12 Cu25 0.7(4)
C3 C4 C5 N1 1.6(3)
C3 C4 C5 C6 -177.7(3)
C3 C4 C9 C8 178.0(3)
C3 N12 C13 C14 92.7(3)
C3 N12 C13 C18 -88.3(3)
C4 C3 N12 C13 -0.3(5)
C4 C3 N12 Cu25 -175.7(3)
C4 C5 C6 C7 -0.9(5)
C5 N1 C2 C3 -1.2(3)
C5 N1 C2 O11 -179.4(3)
C5 C4 C9 C8 -0.1(5)
C5 C6 C7 C8 0.2(5)
C6 C7 C8 C9 0.6(6)
C7 C8 C9 C4 -0.6(5)
C9 C4 C5 N1 -179.7(3)
C9 C4 C5 C6 0.9(5)
C10 N1 C2 C3 179.9(3)
C10 N1 C2 O11 1.7(5)
C10 N1 C5 C4 178.6(3)
C10 N1 C5 C6 -2.1(5)
O11 C2 C3 C4 -179.6(3)
O11 C2 C3 N12 3.1(5)
N12 C3 C4 C5 174.4(3)
N12 C3 C4 C9 -3.9(6)
N12 C13 C14 C15 179.5(3)
N12 C13 C14 C19 -1.3(4)
N12 C13 C18 C17 -179.3(3)
N12 C13 C18 C22 1.9(4)
C13 C14 C15 C16 -0.7(5)
C13 C14 C19 C20 -116.2(4)
C13 C14 C19 C21 120.3(3)
C13 C18 C22 C23 108.1(3)
C13 C18 C22 C24 -129.1(3)
C14 C13 C18 C17 -0.4(5)
C14 C13 C18 C22 -179.1(3)
C14 C15 C16 C17 0.8(5)
C15 C14 C19 C20 63.0(4)
C15 C14 C19 C21 -60.5(4)
C15 C16 C17 C18 -0.7(5)
C16 C17 C18 C13 0.4(5)
C16 C17 C18 C22 179.2(3)
C17 C18 C22 C23 -70.6(4)
C17 C18 C22 C24 52.2(4)
C18 C13 C14 C15 0.5(4)
C18 C13 C14 C19 179.8(3)
C19 C14 C15 C16 -180.0(3)
Cu25 N12 C13 C14 -91.6(3)
Cu25 N12 C13 C18 87.4(3)
N1A C2A C3A C4A -2.0(4)
N1A C2A C3A N12A 174.9(3)
N1A C5A C6A C7A -179.1(3)
C2A N1A C5A C4A -1.4(4)
C2A N1A C5A C6A 178.1(3)
C2A C3A C4A C5A 1.2(4)
C2A C3A C4A C9A -178.5(4)
C2A C3A N12A C13A -171.0(3)
C2A C3A N12A Cu25A 0.9(4)
C3A C4A C5A N1A 0.0(4)
C3A C4A C5A C6A -179.6(3)
C3A C4A C9A C8A 179.3(4)
C3A N12A C13A C14A -92.2(4)
C3A N12A C13A C18A 90.5(4)
C4A C3A N12A C13A 4.8(6)
C4A C3A N12A Cu25A 176.7(3)
C4A C5A C6A C7A 0.3(5)
C5A N1A C2A C3A 2.1(4)
C5A N1A C2A O11A -179.9(4)
C5A C4A C9A C8A -0.3(5)
C5A C6A C7A C8A -0.7(6)
C6A C7A C8A C9A 0.6(6)
C7A C8A C9A C4A -0.1(6)
C9A C4A C5A N1A 179.7(3)
C9A C4A C5A C6A 0.2(5)
C10A N1A C2A C3A -173.4(3)
C10A N1A C2A O11A 4.7(6)
C10A N1A C5A C4A 174.1(3)
C10A N1A C5A C6A -6.5(6)
O11A C2A C3A C4A 179.8(3)
O11A C2A C3A N12A -3.2(5)
N12A C3A C4A C5A -174.9(4)
N12A C3A C4A C9A 5.4(7)
N12A C13A C14A C15A -176.1(3)
N12A C13A C14A C19A 4.5(6)
N12A C13A C18A C17A 174.3(4)
N12A C13A C18A C22A -10.6(6)
N12A C13A C18A C22B 21.6(9)
C13A C14A C15A C16A 1.4(6)
C13A C14A C19A C20A -114.6(4)
C13A C14A C19A C21A 123.7(4)
C13A C18A C22A C23A 144.2(5)
C13A C18A C22A C24A -90.8(6)
C13A C18A C22B C23B 106.8(12)
C13A C18A C22B C24B -125.3(9)
C14A C13A C18A C17A -2.9(6)
C14A C13A C18A C22A 172.2(4)
C14A C13A C18A C22B -155.6(7)
C14A C15A C16A C17A -1.9(6)
C15A C14A C19A C20A 66.1(5)
C15A C14A C19A C21A -55.7(5)
C15A C16A C17A C18A -0.2(7)
C16A C17A C18A C13A 2.5(7)
C16A C17A C18A C22A -172.6(4)
C16A C17A C18A C22B 155.4(7)
C17A C18A C22A C23A -40.9(7)
C17A C18A C22A C24A 84.2(6)
C17A C18A C22B C23B -45.8(14)
C17A C18A C22B C24B 82.1(11)
C18A C13A C14A C15A 1.0(6)
C18A C13A C14A C19A -178.4(4)
C19A C14A C15A C16A -179.2(4)
C22A C18A C22B C23B -150(2)
C22A C18A C22B C24B -22.3(8)
C22B C18A C22A C23A 50.8(11)
C22B C18A C22A C24A 175.8(13)
Cu25A N12A C13A C14A 95.6(3)
Cu25A N12A C13A C18A -81.6(4)
